data_4515582
loop_
_publ_author_name
'Glatz, Mathias'
'St\"oger, Berthold'
'Himmelbauer, Daniel'
'Veiros, Luis F.'
'Kirchner, Karl'

_publ_section_title
;
 Chemoselective Hydrogenation of Aldehydes under Mild, Base-Free
 Conditions: Manganese Outperforms Rhenium.
;
_journal_issue 5
_journal_name_full 'ACS catalysis'
_journal_page_first 4009
_journal_page_last 4016
_journal_paper_doi 10.1021/acscatal.8b00153
_journal_volume 8
_journal_year 2018
_chemical_formula_moiety 'C19 H34 N3 O2 P2 Re, C6 H6'
_chemical_formula_sum 'C25 H40 N3 O2 P2 Re'
_chemical_formula_weight 662.8
_space_group_IT_number 19
_space_group_name_Hall 'P 2ac 2ab'
_space_group_name_H-M_alt 'P 21 21 21'
_symmetry_cell_setting orthorhombic
_symmetry_Int_Tables_number 19
_symmetry_space_group_name_Hall 'P 2ac 2ab'
_symmetry_space_group_name_H-M 'P 21 21 21'
_audit_creation_method 'Jana2006 Version : 19/10/2017'
_cell_angle_alpha 90
_cell_angle_beta 90
_cell_angle_gamma 90
_cell_formula_units_Z 4
_cell_length_a 10.1881(7)
_cell_length_b 13.7426(11)
_cell_length_c 20.6392(16)
_cell_measurement_reflns_used 1967
_cell_measurement_temperature 100
_cell_measurement_theta_max 25.94
_cell_measurement_theta_min 2.68
_cell_volume 2889.7(4)
_computing_cell_refinement 'SAINT-Plus (Bruker, 2016)'
_computing_data_collection 'Apex 3 (Bruker, 2016)'
_computing_data_reduction 'SAINT-Plus (Bruker, 2016)'
_computing_molecular_graphics 'Mercury (Macrae et al., 2008)'
_computing_structure_refinement 'Jana 2006 (Pet\<r\'i\<cek et al., 2014)'
_computing_structure_solution 'SHELXT (Sheldrick, 2015)'
_diffrn_ambient_temperature 100
_diffrn_measured_fraction_theta_full 0.99
_diffrn_measured_fraction_theta_max 0.99
_diffrn_measurement_device 'four-circle diffractometer'
_diffrn_measurement_device_type 'Bruker KAPPA APEX II CCD'
_diffrn_measurement_method '\w- and \f-scans'
_diffrn_radiation_monochromator graphite
_diffrn_radiation_probe x-ray
_diffrn_radiation_source 'X-ray tube'
_diffrn_radiation_type 'Mo K\a'
_diffrn_radiation_wavelength 0.71073
_diffrn_reflns_av_R_equivalents 0.0558
_diffrn_reflns_av_unetI/netI 0.1079
_diffrn_reflns_limit_h_max 13
_diffrn_reflns_limit_h_min -11
_diffrn_reflns_limit_k_max 17
_diffrn_reflns_limit_k_min -17
_diffrn_reflns_limit_l_max 22
_diffrn_reflns_limit_l_min -26
_diffrn_reflns_number 11512
_diffrn_reflns_theta_full 27.3
_diffrn_reflns_theta_max 27.3
_diffrn_reflns_theta_min 2.23
_exptl_absorpt_coefficient_mu 4.34
_exptl_absorpt_correction_T_max 0.84
_exptl_absorpt_correction_T_min 0.52
_exptl_absorpt_correction_type multi-scan
_exptl_absorpt_process_details SADABS
_exptl_crystal_colour colourless
_exptl_crystal_density_diffrn 1.5234
_exptl_crystal_description needle
_exptl_crystal_F_000 1328
_exptl_crystal_size_max 0.15
_exptl_crystal_size_mid 0.06
_exptl_crystal_size_min 0.04
_refine_diff_density_max 2.27
_refine_diff_density_min -1.10
_refine_ls_abs_structure_details '  2792 of Friedel pairs used in the refinement'
_refine_ls_abs_structure_Flack 0.010(15)
_refine_ls_extinction_method none
_refine_ls_goodness_of_fit_gt 1.18
_refine_ls_goodness_of_fit_ref 1.11
_refine_ls_hydrogen_treatment mixed
_refine_ls_number_constraints 150
_refine_ls_number_parameters 309
_refine_ls_number_reflns 6403
_refine_ls_number_restraints 2
_refine_ls_R_factor_all 0.0764
_refine_ls_R_factor_gt 0.0484
_refine_ls_shift/su_max 0.0360
_refine_ls_shift/su_mean 0.0014
_refine_ls_structure_factor_coef Fsqd
_refine_ls_weighting_details w=1/(\s^2^(I)+0.0004I^2^)
_refine_ls_weighting_scheme sigma
_refine_ls_wR_factor_gt 0.0991
_refine_ls_wR_factor_ref 0.1115
_reflns_number_gt 4528
_reflns_number_total 6403
_reflns_threshold_expression I>3\s(I)
_cod_data_source_file cs8b00153_si_002.cif
_cod_data_source_block I
_cod_depositor_comments
;
The following automatic conversions were performed:

data item '_diffrn_radiation_probe' value 'X-ray' was changed to
'x-ray' in accordance with the
/home/data/users/saulius/crontab/automatic-downloads/current/ACS/lib/dictionaries/cif_core.dic
dictionary named 'cif_core.dic' version 2.4.2 last updated on
2011-04-26.

Automatic conversion script
Id: cif_fix_values 6909 2019-04-08 15:41:33Z antanas 
;
_cod_original_sg_symbol_Hall 'P 2xab;2ybc;2zac'
_cod_original_formula_sum 'C25 H40 N3 O2 P2 Re1'
_cod_database_code 4515582

loop_
_space_group_symop_id
_space_group_symop_operation_xyz
1 x,y,z
2 -x+1/2,-y,z+1/2
3 -x,y+1/2,-z+1/2
4 x+1/2,-y+1/2,-z

loop_
_atom_site_label
_atom_site_type_symbol
_atom_site_fract_x
_atom_site_fract_y
_atom_site_fract_z
_atom_site_adp_type
_atom_site_U_iso_or_equiv
_atom_site_site_symmetry_multiplicity
_atom_site_occupancy
_atom_site_calc_flag
Re1 Re 0.37311(4) 0.73410(3) 0.338569(18) Uani 0.01984(9) 4 1 d
P1 P 0.4754(3) 0.6141(2) 0.27536(14) Uani 0.0255(9) 4 1 d
P2 P 0.2500(2) 0.8005(2) 0.42360(13) Uani 0.0215(8) 4 1 d
O1 O 0.3358(7) 0.8873(6) 0.2327(4) Uani 0.036(3) 4 1 d
O2 O 0.6286(8) 0.8251(5) 0.3892(3) Uani 0.030(2) 4 1 d
N1 N 0.4996(7) 0.5262(6) 0.3311(5) Uani 0.026(3) 4 1 d
N2 N 0.3741(9) 0.6130(6) 0.4054(4) Uani 0.023(2) 4 1 d
N3 N 0.2419(8) 0.7028(7) 0.4746(4) Uani 0.028(3) 4 1 d
C1 C 0.3048(9) 0.6179(8) 0.4630(5) Uani 0.020(3) 4 1 d
C2 C 0.3019(11) 0.5400(8) 0.5058(5) Uani 0.031(4) 4 1 d
C3 C 0.3668(11) 0.4558(7) 0.4894(5) Uani 0.028(3) 4 1 d
C4 C 0.4344(9) 0.4470(8) 0.4322(5) Uani 0.027(3) 4 1 d
C5 C 0.4343(10) 0.5274(7) 0.3902(5) Uani 0.023(3) 4 1 d
C6 C 0.3270(3) 0.8946(2) 0.47617(17) Uani 0.025(3) 4 1 d
C7 C 0.3732(3) 0.98342(14) 0.43915(11) Uani 0.040(4) 4 1 d
C8 C 0.2449(3) 0.92458(17) 0.53452(10) Uani 0.034(4) 4 1 d
C9 C 0.0757(2) 0.8372(4) 0.41444(13) Uani 0.030(4) 4 1 d
C10 C -0.0042(2) 0.75414(18) 0.38743(11) Uani 0.042(4) 4 1 d
C11 C 0.0660(2) 0.92647(17) 0.37587(10) Uani 0.048(5) 4 1 d
C12 C 0.3849(3) 0.5448(2) 0.21005(15) Uani 0.031(3) 4 1 d
C13 C 0.25821(19) 0.5013(2) 0.23797(11) Uani 0.051(5) 4 1 d
C14 C 0.3601(3) 0.61076(16) 0.15148(10) Uani 0.046(4) 4 1 d
C15 C 0.6384(3) 0.6328(2) 0.23801(16) Uani 0.034(3) 4 1 d
C16 C 0.6413(2) 0.73284(15) 0.20617(15) Uani 0.044(4) 4 1 d
C17 C 0.7491(2) 0.62575(17) 0.28592(13) Uani 0.039(4) 4 1 d
C18 C 0.3527(9) 0.8290(8) 0.2743(6) Uani 0.030(4) 4 1 d
C19 C 0.5365(9) 0.7886(7) 0.3704(5) Uani 0.022(3) 4 1 d
C20 C 0.0065(12) 0.8785(11) 0.1655(8) Uani 0.058(5) 4 1 d
C21 C -0.0611(12) 0.8988(11) 0.1058(8) Uani 0.061(6) 4 1 d
C22 C -0.0970(13) 0.8222(12) 0.0656(7) Uani 0.062(6) 4 1 d
C23 C -0.0608(11) 0.7285(12) 0.0806(6) Uani 0.052(5) 4 1 d
C24 C 0.0068(10) 0.7084(9) 0.1371(6) Uani 0.040(4) 4 1 d
C25 C 0.0426(10) 0.7822(10) 0.1779(6) Uani 0.048(5) 4 1 d
H1 H 0.223(5) 0.669(3) 0.304(3) Uiso 0.096(16) 4 1 d
Hn3 H 0.203(5) 0.707(7) 0.5121(12) Uiso 0.0331 4 1 d
H1c2 H 0.25528 0.54483 0.546076 Uiso 0.0369 4 1 d
H1c3 H 0.364823 0.401709 0.518865 Uiso 0.0339 4 1 d
H1c4 H 0.480031 0.388065 0.421341 Uiso 0.0319 4 1 d
H1c6 H 0.402942 0.861915 0.493034 Uiso 0.0302 4 1 d
H1c7 H 0.412497 0.963393 0.399048 Uiso 0.0479 4 1 d
H2c7 H 0.299612 1.025045 0.430338 Uiso 0.0479 4 1 d
H3c7 H 0.436604 1.018123 0.46462 Uiso 0.0479 4 1 d
H1c8 H 0.234638 0.869955 0.563063 Uiso 0.0412 4 1 d
H2c8 H 0.288271 0.976503 0.557127 Uiso 0.0412 4 1 d
H3c8 H 0.160199 0.946225 0.520166 Uiso 0.0412 4 1 d
H1c9 H 0.039171 0.851992 0.45617 Uiso 0.0357 4 1 d
H1c10 H 0.017753 0.69523 0.40995 Uiso 0.051 4 1 d
H2c10 H -0.095935 0.767765 0.393001 Uiso 0.051 4 1 d
H3c10 H 0.014713 0.746573 0.342139 Uiso 0.051 4 1 d
H1c11 H 0.108163 0.978875 0.398528 Uiso 0.0577 4 1 d
H2c11 H 0.108296 0.916788 0.334807 Uiso 0.0577 4 1 d
H3c11 H -0.024727 0.942212 0.369027 Uiso 0.0577 4 1 d
H1c12 H 0.437712 0.491575 0.19501 Uiso 0.0378 4 1 d
H1c13 H 0.276554 0.471739 0.279137 Uiso 0.0606 4 1 d
H2c13 H 0.194188 0.551846 0.243484 Uiso 0.0606 4 1 d
H3c13 H 0.22465 0.452955 0.208735 Uiso 0.0606 4 1 d
H1c14 H 0.326997 0.672427 0.166019 Uiso 0.0558 4 1 d
H2c14 H 0.440736 0.620469 0.128334 Uiso 0.0558 4 1 d
H3c14 H 0.29686 0.580716 0.123369 Uiso 0.0558 4 1 d
H1c15 H 0.651083 0.581874 0.206776 Uiso 0.0402 4 1 d
H1c16 H 0.566106 0.740048 0.17858 Uiso 0.0529 4 1 d
H2c16 H 0.639819 0.78226 0.23904 Uiso 0.0529 4 1 d
H3c16 H 0.719907 0.739231 0.180855 Uiso 0.0529 4 1 d
H1c17 H 0.7598 0.559232 0.299104 Uiso 0.0469 4 1 d
H2c17 H 0.828683 0.648432 0.266156 Uiso 0.0469 4 1 d
H3c17 H 0.729383 0.665084 0.323109 Uiso 0.0469 4 1 d
H1c20 H 0.026225 0.929469 0.195804 Uiso 0.0697 4 1 d
H1c21 H -0.081223 0.964663 0.093853 Uiso 0.0726 4 1 d
H1c22 H -0.147373 0.834766 0.027144 Uiso 0.0746 4 1 d
H1c23 H -0.08264 0.676426 0.051503 Uiso 0.062 4 1 d
H1c24 H 0.028712 0.642347 0.147707 Uiso 0.0486 4 1 d
H1c25 H 0.093492 0.76749 0.215768 Uiso 0.058 4 1 d
Hn1 H 0.523(7) 0.4663(17) 0.324(4) Uiso 0.0309 4 1 d

loop_
_atom_site_aniso_label
_atom_site_aniso_type_symbol
_atom_site_aniso_U_11
_atom_site_aniso_U_22
_atom_site_aniso_U_33
_atom_site_aniso_U_12
_atom_site_aniso_U_13
_atom_site_aniso_U_23
Re1 Re 0.01645(14) 0.02706(18) 0.01602(15) 0.00042(17) 0.00103(16) -0.00016(20)
P1 P 0.0224(14) 0.0391(18) 0.0151(13) 0.0017(12) 0.0012(11) -0.0002(14)
P2 P 0.0190(13) 0.0282(15) 0.0175(13) 0.0007(11) 0.0043(10) -0.0004(12)
O1 O 0.026(4) 0.050(5) 0.032(5) -0.008(3) -0.002(3) 0.019(4)
O2 O 0.026(4) 0.035(4) 0.028(4) -0.005(4) -0.010(4) -0.005(3)
N1 N 0.021(4) 0.025(5) 0.031(5) 0.003(3) -0.001(4) -0.006(5)
N2 N 0.010(3) 0.040(5) 0.019(4) 0.001(5) -0.002(4) -0.009(4)
N3 N 0.027(5) 0.032(5) 0.025(5) 0.002(4) 0.006(4) 0.002(5)
C1 C 0.010(5) 0.029(6) 0.019(5) -0.002(4) -0.002(4) 0.003(5)
C2 C 0.044(7) 0.035(7) 0.013(6) -0.004(5) 0.000(5) 0.008(5)
C3 C 0.028(5) 0.034(6) 0.022(5) -0.005(6) -0.008(6) 0.007(5)
C4 C 0.029(6) 0.027(6) 0.024(6) 0.005(5) -0.004(5) 0.001(5)
C5 C 0.028(6) 0.021(6) 0.021(6) 0.002(4) 0.002(4) 0.005(5)
C6 C 0.015(5) 0.033(6) 0.027(6) -0.003(4) 0.006(5) 0.008(6)
C7 C 0.053(7) 0.038(6) 0.029(6) -0.009(8) -0.002(7) -0.009(5)
C8 C 0.051(8) 0.043(7) 0.010(5) 0.000(6) 0.006(5) -0.004(5)
C9 C 0.012(5) 0.044(7) 0.033(7) 0.006(4) 0.010(4) 0.004(6)
C10 C 0.017(5) 0.066(9) 0.045(7) 0.004(6) -0.002(4) -0.007(8)
C11 C 0.056(8) 0.058(9) 0.030(7) 0.029(7) -0.001(6) 0.017(7)
C12 C 0.029(6) 0.029(6) 0.036(6) 0.008(5) -0.003(6) -0.013(5)
C13 C 0.026(7) 0.051(8) 0.074(10) 0.007(6) -0.019(7) -0.018(8)
C14 C 0.042(7) 0.071(8) 0.027(6) 0.017(7) -0.014(6) -0.022(6)
C15 C 0.033(6) 0.038(6) 0.030(6) -0.001(6) 0.009(6) 0.000(5)
C16 C 0.026(6) 0.070(7) 0.036(6) 0.007(7) 0.013(5) 0.020(7)
C17 C 0.033(7) 0.048(8) 0.036(7) -0.018(6) -0.004(6) -0.005(7)
C18 C 0.009(5) 0.036(6) 0.045(7) -0.009(4) 0.005(5) -0.022(6)
C19 C 0.020(5) 0.016(6) 0.030(5) 0.006(4) 0.010(4) -0.001(5)
C20 C 0.044(8) 0.071(10) 0.059(10) -0.002(7) 0.005(8) 0.015(11)
C21 C 0.042(8) 0.045(9) 0.095(14) 0.003(7) 0.009(8) 0.028(10)
C22 C 0.051(10) 0.105(13) 0.031(7) 0.023(9) 0.007(7) 0.008(9)
C23 C 0.038(7) 0.069(10) 0.048(8) 0.013(7) -0.002(6) -0.005(9)
C24 C 0.031(6) 0.048(9) 0.042(7) 0.013(5) -0.002(5) -0.007(7)
C25 C 0.027(6) 0.075(10) 0.043(8) -0.006(6) -0.007(5) 0.013(8)

loop_
_atom_type_symbol
_atom_type_scat_dispersion_real
_atom_type_scat_dispersion_imag
_atom_type_scat_source
C 0.0033 0.0016 'International Tables Vol C tables 4.2.6.8 and 6.1.1.1'
H 0.0000 0.0000 'International Tables Vol C tables 4.2.6.8 and 6.1.1.1'
H 0.0000 0.0000 'International Tables Vol C tables 4.2.6.8 and 6.1.1.1'
N 0.0061 0.0033 'International Tables Vol C tables 4.2.6.8 and 6.1.1.1'
O 0.0106 0.0060 'International Tables Vol C tables 4.2.6.8 and 6.1.1.1'
P 0.1023 0.0942 'International Tables Vol C tables 4.2.6.8 and 6.1.1.1'
Re -1.0185 7.2310 'International Tables Vol C tables 4.2.6.8 and 6.1.1.1'

loop_
_geom_angle_atom_site_label_1
_geom_angle_atom_site_label_2
_geom_angle_atom_site_label_3
_geom_angle
P1 Re1 P2 158.16(10)
P1 Re1 N2 79.2(2)
P1 Re1 C18 98.4(3)
P1 Re1 C19 94.5(3)
P1 Re1 H1 79.5(15)
P2 Re1 N2 79.9(2)
P2 Re1 C18 101.5(3)
P2 Re1 C19 93.2(3)
P2 Re1 H1 91.9(15)
N2 Re1 C18 171.6(4)
N2 Re1 C19 94.4(4)
N2 Re1 H1 82.9(15)
C18 Re1 C19 93.8(4)
C18 Re1 H1 88.7(15)
C19 Re1 H1 173.8(15)
Re1 P1 N1 100.9(3)
Re1 P1 C12 122.24(16)
Re1 P1 C15 122.24(18)
N1 P1 C12 101.4(3)
N1 P1 C15 104.6(3)
C12 P1 C15 102.17(19)
Re1 P2 N3 100.4(3)
Re1 P2 C6 118.81(16)
Re1 P2 C9 122.82(16)
N3 P2 C6 101.9(3)
N3 P2 C9 103.3(3)
C6 P2 C9 105.9(2)
P1 N1 C5 121.3(7)
Re1 N2 C1 120.6(6)
Re1 N2 C5 121.3(6)
C1 N2 C5 118.0(8)
P2 N3 C1 123.1(7)
P2 N3 Hn3 121(7)
C1 N3 Hn3 115(6)
N2 C1 N3 115.8(9)
N2 C1 C2 121.3(9)
N3 C1 C2 122.9(9)
C1 C2 C3 118.9(10)
C1 C2 H1c2 120.56
C3 C2 H1c2 120.56
C2 C3 C4 121.8(10)
C2 C3 H1c3 119.1
C4 C3 H1c3 119.1
C3 C4 C5 117.5(10)
C3 C4 H1c4 121.26
C5 C4 H1c4 121.26
N1 C5 N2 115.4(9)
N1 C5 C4 122.2(9)
N2 C5 C4 122.5(9)
P2 C6 C7 113.4(2)
P2 C6 C8 114.7(2)
P2 C6 H1c6 103.1
C7 C6 C8 110.5(2)
C7 C6 H1c6 108
C8 C6 H1c6 106.41
C6 C7 H1c7 109.47
C6 C7 H2c7 109.47
C6 C7 H3c7 109.47
H1c7 C7 H2c7 109.47
H1c7 C7 H3c7 109.47
H2c7 C7 H3c7 109.47
C6 C8 H1c8 109.47
C6 C8 H2c8 109.47
C6 C8 H3c8 109.47
H1c8 C8 H2c8 109.47
H1c8 C8 H3c8 109.47
H2c8 C8 H3c8 109.47
P2 C9 C10 110.4(3)
P2 C9 C11 110.3(2)
P2 C9 H1c9 109.69
C10 C9 C11 113.3(2)
C10 C9 H1c9 106.41
C11 C9 H1c9 106.5
C9 C10 H1c10 109.47
C9 C10 H2c10 109.47
C9 C10 H3c10 109.47
H1c10 C10 H2c10 109.47
H1c10 C10 H3c10 109.47
H2c10 C10 H3c10 109.47
C9 C11 H1c11 109.47
C9 C11 H2c11 109.47
C9 C11 H3c11 109.47
H1c11 C11 H2c11 109.47
H1c11 C11 H3c11 109.47
H2c11 C11 H3c11 109.47
P1 C12 C13 109.8(2)
P1 C12 C14 110.2(2)
P1 C12 H1c12 109.95
C13 C12 C14 112.8(2)
C13 C12 H1c12 107.17
C14 C12 H1c12 106.76
C12 C13 H1c13 109.47
C12 C13 H2c13 109.47
C12 C13 H3c13 109.47
H1c13 C13 H2c13 109.47
H1c13 C13 H3c13 109.47
H2c13 C13 H3c13 109.47
C12 C14 H1c14 109.47
C12 C14 H2c14 109.47
C12 C14 H3c14 109.47
H1c14 C14 H2c14 109.47
H1c14 C14 H3c14 109.47
H2c14 C14 H3c14 109.47
P1 C15 C16 108.8(2)
P1 C15 C17 113.0(2)
C16 C15 C17 109.1(2)
Re1 C18 O1 177.5(9)
Re1 C19 O2 176.3(8)
C21 C20 C25 117.8(13)
C21 C20 H1c20 121.12
C25 C20 H1c20 121.12
C20 C21 C22 119.4(14)
C20 C21 H1c21 120.3
C22 C21 H1c21 120.3
C21 C22 C23 120.3(13)
C21 C22 H1c22 119.87
C23 C22 H1c22 119.87
C22 C23 C24 120.7(13)
C22 C23 H1c23 119.63
C24 C23 H1c23 119.63
C23 C24 C25 120.3(13)
C23 C24 H1c24 119.86
C25 C24 H1c24 119.86
C20 C25 C24 121.3(12)
C20 C25 H1c25 119.34
C24 C25 H1c25 119.34

loop_
_geom_bond_atom_site_label_1
_geom_bond_atom_site_label_2
_geom_bond_distance
Re1 P1 2.347(3)
Re1 P2 2.342(3)
Re1 N2 2.162(8)
Re1 C18 1.871(11)
Re1 C19 1.940(9)
Re1 H1 1.91(5)
P1 N1 1.687(9)
P1 C12 1.891(4)
P1 C15 1.849(4)
P2 N3 1.709(9)
P2 C6 1.861(4)
P2 C9 1.856(4)
O1 C18 1.188(14)
O2 C19 1.133(12)
N1 C5 1.389(14)
N2 C1 1.385(13)
N2 C5 1.363(13)
N3 C1 1.353(14)
N3 Hn3 0.87(3)
C1 C2 1.387(15)
C2 C3 1.375(15)
C2 H1c2 0.96
C3 C4 1.372(15)
C3 H1c3 0.96
C4 C5 1.406(15)
C4 H1c4 0.96
C6 C7 1.515(4)
C6 C8 1.523(4)
C6 H1c6 0.96
C7 H1c7 0.96
C7 H2c7 0.96
C7 H3c7 0.96
C8 H1c8 0.96
C8 H2c8 0.96
C8 H3c8 0.96
C9 C10 1.509(5)
C9 C11 1.466(6)
C9 H1c9 0.96
C10 H1c10 0.96
C10 H2c10 0.96
C10 H3c10 0.96
C11 H1c11 0.96
C11 H2c11 0.96
C11 H3c11 0.96
C12 C13 1.535(4)
C12 C14 1.532(4)
C12 H1c12 0.96
C13 H1c13 0.96
C13 H2c13 0.96
C13 H3c13 0.96
C14 H1c14 0.96
C14 H2c14 0.96
C14 H3c14 0.96
C15 C16 1.524(4)
C15 C17 1.502(4)
C20 C21 1.44(2)
C20 C25 1.40(2)
C20 H1c20 0.96
C21 C22 1.39(2)
C21 H1c21 0.96
C22 C23 1.38(2)
C22 H1c22 0.96
C23 C24 1.381(17)
C23 H1c23 0.96
C24 C25 1.368(18)
C24 H1c24 0.96
C25 H1c25 0.96

loop_
_geom_hbond_atom_site_label_D
_geom_hbond_atom_site_label_H
_geom_hbond_atom_site_label_A
_geom_hbond_site_symmetry_A
_geom_hbond_distance_DH
_geom_hbond_distance_HA
_geom_hbond_distance_DA
_geom_hbond_angle_DHA
N3 Hn3 O2 4_466 0.87(3) 2.22(4) 3.062(11) 163(9)
C13 H2c13 H1 . 0.96 2.06 2.70(5) 122.62

loop_
_twin_individual_id
_twin_individual_mass_fraction_refined
_twin_individual_twin_matrix_11
_twin_individual_twin_matrix_12
_twin_individual_twin_matrix_13
_twin_individual_twin_matrix_21
_twin_individual_twin_matrix_22
_twin_individual_twin_matrix_23
_twin_individual_twin_matrix_31
_twin_individual_twin_matrix_32
_twin_individual_twin_matrix_33
1 0.990(15) 1 0 0 0 1 0 0 0 1
2 0.010(15) -1 0 0 0 -1 0 0 0 -1

loop_
_restr_distance_atom_site_label_1
_restr_distance_atom_site_label_2
_restr_distance_target
_restr_distance_target_weight_param
N1 Hn1 0.87 0.001
N3 Hn3 0.87 0.001
